data_1533029
loop_
_publ_author_name
'Rakic, S.'
'Kahlenberg, V.'
'Schmidt, B.C.'

_publ_section_title
;
 Hydrothermal synthesis and structural characterization of kappa-(Na2 Si
 O5) and Na1.84 K0.16 Si2 O5
;
_journal_name_full 'Solid State Sciences'
_journal_page_first 473
_journal_page_last 480
_journal_volume 5
_journal_year 2003
_chemical_formula_sum 'K0.16 Na1.84 O5 Si2'
_chemical_name_systematic '(Na1.84 K0.16) (Si2 O5)'
_space_group_IT_number 33
_symmetry_space_group_name_Hall 'P -2ac -2n'
_symmetry_space_group_name_H-M 'P n 21 a'
_cell_angle_alpha 90
_cell_angle_beta 90
_cell_angle_gamma 90
_cell_formula_units_Z 4
_cell_length_a 8.172
_cell_length_b 4.8493
_cell_length_c 12.078
_cell_volume 478.633
_citation_journal_id_ASTM SSSCFJ
_cod_data_source_file Rakic_SSSCFJ_2003_1012.cif
_cod_data_source_block K0.16Na1.84O5Si2
_cod_original_cell_volume 478.6328
_cod_original_sg_symbol_Hall 'P 2c -2n (-x,z,y)'
_cod_database_code 1533029

loop_
_symmetry_equiv_pos_as_xyz
x,y,z
-x,y+1/2,-z
-x+1/2,y+1/2,z+1/2
x+1/2,y,-z+1/2

loop_
_atom_site_label
_atom_site_type_symbol
_atom_site_fract_x
_atom_site_fract_y
_atom_site_fract_z
_atom_site_occupancy
_atom_site_U_iso_or_equiv
O4 O-2 -0.0533 0.9613 0.4861 1 0.0
Si1 Si+4 0.1084 0.1373 0.5257 1 0.0
O2 O-2 -0.0236 0.5881 0.8169 1 0.0
K1 K+1 -0.0676 0.0739 0.7692 0.16 0.0
O3 O-2 0.1628 0.075 0.6478 1 0.0
Si2 Si+4 0.0531 0.5272 0.9326 1 0.0
O5 O-2 0.2514 0.5857 0.9305 1 0.0
Na2 Na+1 0.19 0.5955 0.6898 1 0.0
O1 O-2 -0.0296 0.7006 0.0339 1 0.0
Na1 Na+1 -0.0676 0.0739 0.7692 0.84 0.0
